data_7208223
loop_
_publ_author_name
'Yan, Xuhuan'
'Yan, Zhenzhong'
'Zhang, Ye'
'Liu, Weisheng'
'Tang, Yu'
'Tan, Minyu'

_publ_section_title
;
 Anions make the difference: conversion from zero- to one-dimensional
 structures and luminescent properties of lanthanide-based complexes
;
_journal_issue 15
_journal_name_full CrystEngComm
_journal_page_first 4989
_journal_paper_doi 10.1039/c2ce25210d
_journal_volume 14
_journal_year 2012
_chemical_formula_sum 'C59 H51 N12 O26 Tb'
_chemical_formula_weight 1503.04
_chemical_name_systematic
;
?
;
_space_group_IT_number 2
_symmetry_cell_setting triclinic
_symmetry_space_group_name_Hall '-P 1'
_symmetry_space_group_name_H-M 'P -1'
_atom_sites_solution_hydrogens geom
_atom_sites_solution_primary direct
_atom_sites_solution_secondary difmap
_audit_creation_method SHELXL-97
_cell_angle_alpha 96.651(2)
_cell_angle_beta 109.062(2)
_cell_angle_gamma 114.164(2)
_cell_formula_units_Z 2
_cell_length_a 13.6842(15)
_cell_length_b 15.8378(17)
_cell_length_c 17.4990(18)
_cell_measurement_temperature 294(2)
_cell_volume 3130.6(6)
_computing_structure_refinement 'SHELXL-97 (Sheldrick, 2008)'
_computing_structure_solution 'SHELXS-97 (Sheldrick, 2008)'
_diffrn_ambient_temperature 294(2)
_diffrn_measured_fraction_theta_full 0.976
_diffrn_measured_fraction_theta_max 0.976
_diffrn_radiation_monochromator graphite
_diffrn_radiation_source 'fine-focus sealed tube'
_diffrn_radiation_type MoK\a
_diffrn_radiation_wavelength 0.71073
_diffrn_reflns_av_R_equivalents 0.0301
_diffrn_reflns_av_sigmaI/netI 0.0768
_diffrn_reflns_limit_h_max 15
_diffrn_reflns_limit_h_min -16
_diffrn_reflns_limit_k_max 19
_diffrn_reflns_limit_k_min -14
_diffrn_reflns_limit_l_max 19
_diffrn_reflns_limit_l_min -21
_diffrn_reflns_number 15456
_diffrn_reflns_theta_full 25.50
_diffrn_reflns_theta_max 25.50
_diffrn_reflns_theta_min 1.29
_exptl_absorpt_coefficient_mu 1.226
_exptl_absorpt_correction_T_max 0.7916
_exptl_absorpt_correction_T_min 0.7657
_exptl_absorpt_correction_type multi-scan
_exptl_absorpt_process_details sadabs
_exptl_crystal_colour block
_exptl_crystal_density_diffrn 1.595
_exptl_crystal_density_method 'not measured'
_exptl_crystal_description yellow
_exptl_crystal_F_000 1524
_exptl_crystal_size_max 0.23
_exptl_crystal_size_mid 0.23
_exptl_crystal_size_min 0.20
_refine_diff_density_max 0.712
_refine_diff_density_min -0.708
_refine_diff_density_rms 0.086
_refine_ls_extinction_method none
_refine_ls_goodness_of_fit_ref 1.006
_refine_ls_hydrogen_treatment mixed
_refine_ls_matrix_type full
_refine_ls_number_parameters 888
_refine_ls_number_reflns 11380
_refine_ls_number_restraints 0
_refine_ls_restrained_S_all 1.006
_refine_ls_R_factor_all 0.0879
_refine_ls_R_factor_gt 0.0562
_refine_ls_shift/su_max 0.000
_refine_ls_shift/su_mean 0.000
_refine_ls_structure_factor_coef Fsqd
_refine_ls_weighting_details 'calc w=1/[\s^2^(Fo^2^)+(0.0735P)^2^+0.0000P] where P=(Fo^2^+2Fc^2^)/3'
_refine_ls_weighting_scheme calc
_refine_ls_wR_factor_gt 0.1247
_refine_ls_wR_factor_ref 0.1463
_reflns_number_gt 8077
_reflns_number_total 11380
_reflns_threshold_expression >2sigma(I)
_cod_data_source_file c2ce25210d.txt
_cod_data_source_block 852909
_cod_depositor_comments
;
The following automatic conversions were performed:

'_symmetry_cell_setting' value 'Triclinic' changed to 'triclinic'
according to /home/saulius/struct/CIF-dictionaries/cif_core.dic
dictionary named 'cif_core.dic' version 2.4.1 from 2010-06-29.

Automatic conversion script
Id: cif_fix_values 1891 2012-01-12 08:04:46Z andrius 
;
_cod_original_sg_symbol_H-M P-1
_cod_database_code 7208223

loop_
_symmetry_equiv_pos_as_xyz
'x, y, z'
'-x, -y, -z'

loop_
_atom_site_label
_atom_site_type_symbol
_atom_site_fract_x
_atom_site_fract_y
_atom_site_fract_z
_atom_site_U_iso_or_equiv
_atom_site_adp_type
_atom_site_occupancy
_atom_site_symmetry_multiplicity
_atom_site_calc_flag
_atom_site_refinement_flags
O26 O 1.1477(3) 0.7279(3) 0.8190(3) 0.0532(10) Uani 1 1 d .
C2 C 1.1835(6) 1.0445(4) 0.6411(4) 0.0556(16) Uani 1 1 d .
H2 H 1.2560 1.0867 0.6428 0.067 Uiso 1 1 calc R
C3 C 1.1687(5) 0.9635(4) 0.6657(4) 0.0488(15) Uani 1 1 d .
C4 C 1.0595(5) 0.8957(4) 0.6652(4) 0.0478(14) Uani 1 1 d .
C5 C 0.5728(5) 0.3921(4) 0.7855(4) 0.0500(15) Uani 1 1 d .
C6 C 0.8768(5) 1.4429(4) 0.7207(4) 0.0474(14) Uani 1 1 d .
C7 C 0.5899(5) 0.4895(4) 0.6942(4) 0.0498(15) Uani 1 1 d .
C8 C 0.7536(6) 1.3719(4) 0.6598(4) 0.0511(15) Uani 1 1 d .
C9 C 1.1430(5) 1.4519(4) 0.8435(4) 0.0524(15) Uani 1 1 d .
C10 C 1.3165(5) 0.7214(4) 0.9012(4) 0.0539(16) Uani 1 1 d .
C11 C 0.7142(5) 0.5508(4) 0.7450(4) 0.0481(15) Uani 1 1 d .
C12 C 0.9987(5) 0.8925(5) 0.8581(4) 0.0557(16) Uani 1 1 d .
C13 C 1.2512(5) 0.6774(4) 0.7523(4) 0.0462(14) Uani 1 1 d .
C14 C 1.3427(5) 0.6564(4) 0.7609(4) 0.0567(16) Uani 1 1 d .
H14 H 1.3525 0.6350 0.7136 0.068 Uiso 1 1 calc R
C15 C 0.5218(5) 0.4121(4) 0.7135(4) 0.0536(16) Uani 1 1 d .
H15 H 0.4424 0.3737 0.6786 0.064 Uiso 1 1 calc R
C16 C 1.0524(6) 1.4803(5) 0.8458(4) 0.0608(17) Uani 1 1 d .
H16A H 1.0484 1.4812 0.9002 0.073 Uiso 1 1 calc R
H16B H 1.0766 1.5453 0.8406 0.073 Uiso 1 1 calc R
C17 C 1.1103(6) 0.9795(5) 0.8743(4) 0.0612(18) Uani 1 1 d .
C18 C 1.2304(5) 0.7090(4) 0.8217(4) 0.0450(14) Uani 1 1 d .
C19 C 0.6801(5) 1.2905(5) 0.6760(4) 0.0576(17) Uani 1 1 d .
C20 C 0.9689(5) 0.9215(4) 0.6368(4) 0.0514(15) Uani 1 1 d .
C21 C 0.6886(5) 0.4471(4) 0.8392(4) 0.0542(16) Uani 1 1 d .
H21 H 0.7202 0.4324 0.8883 0.065 Uiso 1 1 calc R
C22 C 0.7077(7) 1.3901(5) 0.5848(4) 0.075(2) Uani 1 1 d .
H22 H 0.7554 1.4436 0.5729 0.090 Uiso 1 1 calc R
C23 C 0.7580(5) 0.5251(4) 0.8193(4) 0.0488(15) Uani 1 1 d .
C24 C 1.4183(5) 0.6679(5) 0.8402(4) 0.0568(16) Uani 1 1 d .
C25 C 0.7025(6) 0.8466(5) 0.8261(5) 0.0614(18) Uani 1 1 d .
C26 C 0.9835(6) 1.0031(5) 0.6117(4) 0.0576(16) Uani 1 1 d .
H26 H 0.9215 1.0171 0.5935 0.069 Uiso 1 1 calc R
C27 C 0.7872(7) 1.1078(5) 0.6592(5) 0.0676(19) Uani 1 1 d .
C28 C 1.0907(6) 1.0639(4) 0.6137(4) 0.0592(17) Uani 1 1 d .
C29 C 1.4054(6) 0.6996(5) 0.9104(4) 0.0640(18) Uani 1 1 d .
H29 H 1.4566 0.7062 0.9638 0.077 Uiso 1 1 calc R
C30 C 0.8228(7) 1.0916(5) 0.7452(5) 0.081(2) Uani 1 1 d .
H30A H 0.7571 1.0362 0.7459 0.097 Uiso 1 1 calc R
H30B H 0.8871 1.0766 0.7552 0.097 Uiso 1 1 calc R
C31 C 1.1499(7) 1.4205(6) 0.7715(5) 0.075(2) Uani 1 1 d .
H31 H 1.0954 1.4150 0.7200 0.090 Uiso 1 1 calc R
C32 C 0.8530(7) 1.1890(6) 0.6444(5) 0.072(2) Uani 1 1 d .
H32 H 0.9224 1.2358 0.6889 0.087 Uiso 1 1 calc R
C33 C 1.2040(6) 0.9622(6) 0.8813(5) 0.080(2) Uani 1 1 d .
H33 H 1.1947 0.9001 0.8778 0.096 Uiso 1 1 calc R
C34 C 0.6868(7) 1.0381(6) 0.5920(6) 0.090(2) Uani 1 1 d .
H34 H 0.6400 0.9807 0.5999 0.108 Uiso 1 1 calc R
C35 C 0.7638(10) 1.1746(6) 0.8330(6) 0.106(3) Uani 1 1 d .
H35A H 0.7961 1.2283 0.8826 0.128 Uiso 1 1 calc R
H35B H 0.7270 1.1154 0.8470 0.128 Uiso 1 1 calc R
C36 C 0.5669(7) 1.2330(6) 0.6179(6) 0.083(2) Uani 1 1 d .
H36 H 0.5183 1.1786 0.6282 0.100 Uiso 1 1 calc R
C37 C 1.2265(7) 1.4608(6) 0.9189(5) 0.078(2) Uani 1 1 d .
H37 H 1.2230 1.4812 0.9695 0.093 Uiso 1 1 calc R
C38 C 0.7979(6) 0.8196(6) 0.8503(6) 0.092(3) Uani 1 1 d .
H38A H 0.7799 0.7669 0.8049 0.111 Uiso 1 1 calc R
H38B H 0.8021 0.7973 0.9001 0.111 Uiso 1 1 calc R
C39 C 1.3116(8) 1.0372(9) 0.8933(5) 0.116(4) Uani 1 1 d .
H39 H 1.3756 1.0264 0.9006 0.139 Uiso 1 1 calc R
C40 C 1.3220(10) 1.1264(10) 0.8944(6) 0.132(5) Uani 1 1 d .
H40 H 1.3931 1.1757 0.8998 0.158 Uiso 1 1 calc R
C41 C 1.2338(9) 1.1462(7) 0.8879(6) 0.123(5) Uani 1 1 d .
H41 H 1.2436 1.2079 0.8880 0.148 Uiso 1 1 calc R
C42 C 1.1248(8) 1.0720(6) 0.8807(5) 0.092(3) Uani 1 1 d .
C43 C 0.8238(11) 1.2064(8) 0.5684(8) 0.103(3) Uani 1 1 d .
H43 H 0.8709 1.2644 0.5616 0.123 Uiso 1 1 calc R
C44 C 0.7253(13) 1.1382(12) 0.5028(7) 0.121(4) Uani 1 1 d .
H44 H 0.7054 1.1496 0.4504 0.145 Uiso 1 1 calc R
C45 C 0.6538(10) 1.0526(10) 0.5111(7) 0.118(4) Uani 1 1 d .
H45 H 0.5860 1.0057 0.4654 0.142 Uiso 1 1 calc R
C46 C 0.9509(11) 1.1853(7) 0.8941(6) 0.126(4) Uani 1 1 d .
H46A H 0.9760 1.2455 0.9343 0.151 Uiso 1 1 calc R
H46B H 0.9142 1.1333 0.9162 0.151 Uiso 1 1 calc R
C47 C 1.3152(8) 1.4396(7) 0.9201(7) 0.099(3) Uani 1 1 d .
H47 H 1.3714 1.4470 0.9715 0.119 Uiso 1 1 calc R
C48 C 1.3213(9) 1.4085(8) 0.8482(9) 0.118(4) Uani 1 1 d .
H48 H 1.3821 1.3955 0.8497 0.142 Uiso 1 1 calc R
C49 C 1.2378(9) 1.3961(7) 0.7730(7) 0.108(3) Uani 1 1 d .
H49 H 1.2391 1.3714 0.7227 0.130 Uiso 1 1 calc R
C50 C 0.5938(9) 1.3318(7) 0.5275(6) 0.103(3) Uani 1 1 d .
H50 H 0.5654 1.3457 0.4772 0.124 Uiso 1 1 calc R
C51 C 0.5234(8) 1.2547(8) 0.5436(7) 0.107(3) Uani 1 1 d .
H51 H 0.4455 1.2159 0.5052 0.128 Uiso 1 1 calc R
C52 C 1.0515(10) 1.1840(6) 0.8914(7) 0.141(5) Uani 1 1 d .
H52A H 1.1189 1.2248 0.9443 0.169 Uiso 1 1 calc R
H52B H 1.0672 1.2092 0.8463 0.169 Uiso 1 1 calc R
C53 C 0.6711(7) 1.1815(5) 0.7627(6) 0.086(3) Uani 1 1 d .
H53A H 0.6401 1.1305 0.7114 0.103 Uiso 1 1 calc R
H53B H 0.6069 1.1755 0.7778 0.103 Uiso 1 1 calc R
C54 C 0.6855(7) 0.8965(5) 0.8861(5) 0.074(2) Uani 1 1 d .
H54 H 0.7337 0.9125 0.9429 0.088 Uiso 1 1 calc R
C55 C 0.6013(10) 0.9223(7) 0.8642(9) 0.118(4) Uani 1 1 d .
H55 H 0.5947 0.9591 0.9058 0.141 Uiso 1 1 calc R
C56 C 0.5395(12) 0.8496(12) 0.7245(10) 0.162(8) Uani 1 1 d .
H56 H 0.4884 0.8346 0.6686 0.195 Uiso 1 1 calc R
C57 C 0.6283(9) 0.8215(7) 0.7431(6) 0.103(3) Uani 1 1 d .
H57 H 0.6360 0.7872 0.7005 0.123 Uiso 1 1 calc R
C58 C 0.8552(8) 0.6457(7) 0.5121(6) 0.102(3) Uani 1 1 d .
H58A H 0.9335 0.6998 0.5311 0.123 Uiso 1 1 calc R
H58B H 0.7993 0.6645 0.4794 0.123 Uiso 1 1 calc R
C59 C 0.8460(10) 0.5623(9) 0.4580(6) 0.134(4) Uani 1 1 d .
H59A H 0.8968 0.5404 0.4912 0.201 Uiso 1 1 calc R
H59B H 0.8689 0.5809 0.4137 0.201 Uiso 1 1 calc R
H59C H 0.7663 0.5111 0.4338 0.201 Uiso 1 1 calc R
C60 C 0.5280(12) 0.8971(12) 0.7857(13) 0.161(9) Uani 1 1 d .
H60 H 0.4671 0.9126 0.7725 0.193 Uiso 1 1 calc R
N1 N 1.2707(5) 0.9473(4) 0.6937(4) 0.0642(15) Uani 1 1 d .
N2 N 0.8531(5) 0.8604(4) 0.6335(4) 0.0687(16) Uani 1 1 d .
N3 N 1.5125(6) 0.6423(5) 0.8493(5) 0.0762(18) Uani 1 1 d .
N4 N 1.3031(6) 0.7551(6) 0.9762(4) 0.0775(18) Uani 1 1 d .
N5 N 1.1724(5) 0.6637(4) 0.6663(3) 0.0535(13) Uani 1 1 d .
N6 N 0.5306(6) 0.5122(5) 0.6211(4) 0.0771(18) Uani 1 1 d .
N7 N 0.5025(6) 0.3085(4) 0.8073(5) 0.0747(18) Uani 1 1 d .
N8 N 0.8803(5) 0.5807(4) 0.8816(4) 0.0621(15) Uani 1 1 d .
N9 N 1.1066(7) 1.1498(5) 0.5853(5) 0.085(2) Uani 1 1 d .
N10 N 0.8594(6) 1.1756(4) 0.8138(4) 0.0752(17) Uani 1 1 d .
N11 N 0.9352(4) 1.4158(3) 0.7793(3) 0.0542(13) Uani 1 1 d .
H11 H 0.9024 1.3561 0.7785 0.065 Uiso 1 1 calc R
N12 N 0.9134(5) 0.9027(4) 0.8683(4) 0.0750(18) Uani 1 1 d .
H12 H 0.9246 0.9602 0.8862 0.090 Uiso 1 1 calc R
O1 O 0.7759(5) 0.8756(5) 0.5974(6) 0.148(3) Uani 1 1 d .
O2 O 0.8371(5) 0.7950(5) 0.6654(4) 0.103(2) Uani 1 1 d .
O3 O 1.0465(4) 0.8200(3) 0.6878(3) 0.0627(12) Uani 1 1 d .
O4 O 1.2592(5) 0.8709(4) 0.7022(5) 0.132(3) Uani 1 1 d .
O5 O 1.3653(4) 1.0125(4) 0.7039(4) 0.0940(18) Uani 1 1 d .
O6 O 1.5176(5) 0.6101(5) 0.7858(5) 0.107(2) Uani 1 1 d .
O7 O 1.5801(5) 0.6563(5) 0.9202(4) 0.108(2) Uani 1 1 d .
O8 O 1.2091(5) 0.6612(4) 0.6113(3) 0.0907(17) Uani 1 1 d .
O9 O 1.0743(4) 0.6538(3) 0.6519(3) 0.0602(11) Uani 1 1 d .
O10 O 1.2336(6) 0.6953(6) 0.9963(4) 0.130(3) Uani 1 1 d .
O11 O 1.3570(8) 0.8379(6) 1.0129(5) 0.142(3) Uani 1 1 d .
O12 O 0.5860(6) 0.5674(5) 0.5909(4) 0.133(3) Uani 1 1 d .
O13 O 0.4270(5) 0.4722(7) 0.5897(5) 0.158(4) Uani 1 1 d .
O14 O 0.4034(5) 0.2530(4) 0.7566(4) 0.111(2) Uani 1 1 d .
O15 O 0.5459(5) 0.3009(5) 0.8773(5) 0.127(3) Uani 1 1 d .
O16 O 0.9082(5) 0.5657(5) 0.9506(3) 0.116(2) Uani 1 1 d .
O17 O 0.9531(4) 0.6390(3) 0.8644(3) 0.0658(12) Uani 1 1 d .
O18 O 0.7764(4) 0.6198(3) 0.7238(3) 0.0603(11) Uani 1 1 d .
O19 O 0.8330(4) 0.6252(3) 0.5839(3) 0.0660(13) Uani 1 1 d .
O20 O 0.9224(4) 1.5262(3) 0.7130(3) 0.0589(11) Uani 1 1 d .
O21 O 0.9878(4) 0.8107(3) 0.8362(3) 0.0599(11) Uani 1 1 d .
O22 O 1.0232(7) 1.1631(5) 0.5575(5) 0.129(3) Uani 1 1 d .
O23 O 1.2023(6) 1.2017(5) 0.5882(5) 0.127(3) Uani 1 1 d .
O24 O 0.7274(4) 1.2745(3) 0.7506(3) 0.0624(12) Uani 1 1 d .
O25 O 1.0341(6) 1.0875(3) 0.8773(4) 0.112(2) Uani 1 1 d .
Tb1 Tb 0.96315(3) 0.69043(2) 0.73114(2) 0.04792(12) Uani 1 1 d .
H19 H 0.762(5) 0.608(4) 0.603(3) 0.050(16) Uiso 1 1 d .

loop_
_atom_site_aniso_label
_atom_site_aniso_U_11
_atom_site_aniso_U_22
_atom_site_aniso_U_33
_atom_site_aniso_U_23
_atom_site_aniso_U_13
_atom_site_aniso_U_12
O26 0.050(2) 0.054(3) 0.063(3) 0.017(2) 0.027(2) 0.027(2)
C2 0.057(4) 0.045(4) 0.061(4) 0.020(3) 0.026(3) 0.017(3)
C3 0.046(4) 0.045(3) 0.059(4) 0.021(3) 0.021(3) 0.024(3)
C4 0.051(4) 0.048(4) 0.050(4) 0.022(3) 0.025(3) 0.024(3)
C5 0.046(4) 0.044(3) 0.064(4) 0.021(3) 0.029(3) 0.019(3)
C6 0.057(4) 0.040(3) 0.048(3) 0.011(3) 0.021(3) 0.027(3)
C7 0.048(4) 0.054(4) 0.059(4) 0.026(3) 0.023(3) 0.032(3)
C8 0.064(4) 0.042(3) 0.051(4) 0.009(3) 0.016(3) 0.035(3)
C9 0.050(4) 0.047(4) 0.058(4) 0.021(3) 0.021(3) 0.019(3)
C10 0.051(4) 0.052(4) 0.049(4) 0.008(3) 0.018(3) 0.020(3)
C11 0.048(4) 0.037(3) 0.066(4) 0.012(3) 0.033(3) 0.019(3)
C12 0.048(4) 0.048(4) 0.066(4) 0.019(3) 0.022(3) 0.020(3)
C13 0.046(3) 0.046(3) 0.049(4) 0.020(3) 0.021(3) 0.021(3)
C14 0.056(4) 0.049(4) 0.071(5) 0.016(3) 0.035(4) 0.023(3)
C15 0.043(4) 0.051(4) 0.063(4) 0.010(3) 0.022(3) 0.020(3)
C16 0.058(4) 0.064(4) 0.057(4) 0.015(3) 0.015(3) 0.033(4)
C17 0.053(4) 0.055(4) 0.056(4) 0.019(3) 0.016(3) 0.012(3)
C18 0.045(3) 0.040(3) 0.053(4) 0.014(3) 0.023(3) 0.020(3)
C19 0.046(4) 0.047(4) 0.074(5) -0.001(3) 0.019(4) 0.027(3)
C20 0.050(4) 0.044(3) 0.063(4) 0.021(3) 0.029(3) 0.019(3)
C21 0.058(4) 0.054(4) 0.059(4) 0.020(3) 0.035(3) 0.025(3)
C22 0.093(6) 0.058(4) 0.060(4) 0.006(4) 0.008(4) 0.043(4)
C23 0.041(3) 0.047(4) 0.053(4) 0.009(3) 0.019(3) 0.018(3)
C24 0.047(4) 0.052(4) 0.071(5) 0.013(3) 0.022(4) 0.027(3)
C25 0.054(4) 0.055(4) 0.086(5) 0.029(4) 0.037(4) 0.026(3)
C26 0.061(4) 0.066(4) 0.065(4) 0.026(4) 0.030(4) 0.042(4)
C27 0.074(5) 0.056(4) 0.078(5) 0.011(4) 0.027(4) 0.041(4)
C28 0.071(5) 0.043(4) 0.074(5) 0.027(3) 0.034(4) 0.031(3)
C29 0.054(4) 0.062(4) 0.064(4) 0.013(4) 0.011(4) 0.029(4)
C30 0.106(6) 0.061(5) 0.077(5) 0.009(4) 0.025(5) 0.053(5)
C31 0.077(5) 0.085(6) 0.072(5) 0.028(4) 0.036(4) 0.041(5)
C32 0.079(5) 0.065(5) 0.088(6) 0.018(4) 0.046(5) 0.039(4)
C33 0.055(5) 0.081(5) 0.080(5) 0.008(4) 0.030(4) 0.012(4)
C34 0.082(6) 0.075(6) 0.092(6) 0.006(5) 0.023(5) 0.035(5)
C35 0.184(10) 0.073(6) 0.129(8) 0.069(6) 0.107(8) 0.079(7)
C36 0.057(5) 0.063(5) 0.115(7) 0.003(5) 0.025(5) 0.029(4)
C37 0.072(5) 0.098(6) 0.078(5) 0.042(5) 0.031(4) 0.049(5)
C38 0.065(5) 0.067(5) 0.166(9) 0.042(5) 0.064(6) 0.036(4)
C39 0.055(5) 0.157(10) 0.074(6) 0.012(7) 0.030(5) -0.001(6)
C40 0.085(8) 0.133(10) 0.079(7) 0.054(7) 0.008(6) -0.023(8)
C41 0.087(7) 0.082(7) 0.104(7) 0.049(6) -0.011(6) -0.012(6)
C42 0.077(6) 0.059(5) 0.075(5) 0.029(4) -0.010(4) 0.005(4)
C43 0.138(9) 0.095(7) 0.114(8) 0.039(7) 0.082(8) 0.065(7)
C44 0.167(12) 0.174(13) 0.094(8) 0.056(9) 0.075(9) 0.126(11)
C45 0.102(8) 0.143(10) 0.076(7) -0.010(7) 0.009(6) 0.061(8)
C46 0.205(13) 0.092(7) 0.085(7) 0.004(5) 0.027(8) 0.105(8)
C47 0.080(6) 0.106(7) 0.130(9) 0.063(7) 0.038(6) 0.058(6)
C48 0.094(8) 0.109(8) 0.182(12) 0.045(9) 0.070(9) 0.065(7)
C49 0.103(8) 0.101(7) 0.129(9) 0.014(7) 0.065(7) 0.048(6)
C50 0.108(8) 0.083(6) 0.079(6) 0.001(5) -0.016(6) 0.058(6)
C51 0.059(5) 0.095(7) 0.109(8) -0.026(6) -0.015(5) 0.038(5)
C52 0.139(10) 0.053(5) 0.146(10) 0.002(6) -0.028(8) 0.043(6)
C53 0.089(6) 0.063(5) 0.140(8) 0.050(5) 0.079(6) 0.036(4)
C54 0.075(5) 0.076(5) 0.081(5) 0.022(4) 0.038(4) 0.041(4)
C55 0.099(8) 0.083(7) 0.223(14) 0.060(8) 0.091(9) 0.067(6)
C56 0.067(9) 0.168(16) 0.161(14) 0.115(13) -0.005(8) -0.003(9)
C57 0.096(7) 0.087(6) 0.083(6) 0.022(5) 0.041(6) 0.003(6)
C58 0.090(6) 0.094(7) 0.088(6) 0.054(6) 0.015(5) 0.022(5)
C59 0.137(10) 0.168(11) 0.081(7) 0.004(7) 0.031(7) 0.079(9)
C60 0.058(7) 0.155(15) 0.29(3) 0.139(17) 0.066(13) 0.057(9)
N1 0.052(4) 0.062(4) 0.081(4) 0.038(3) 0.029(3) 0.024(3)
N2 0.055(4) 0.067(4) 0.095(5) 0.032(4) 0.033(3) 0.034(3)
N3 0.066(4) 0.069(4) 0.117(6) 0.036(4) 0.042(4) 0.047(4)
N4 0.077(5) 0.102(6) 0.056(4) 0.011(4) 0.024(4) 0.050(4)
N5 0.061(4) 0.052(3) 0.055(3) 0.019(3) 0.027(3) 0.031(3)
N6 0.065(4) 0.086(5) 0.075(4) 0.034(4) 0.020(4) 0.036(4)
N7 0.062(4) 0.062(4) 0.098(5) 0.036(4) 0.043(4) 0.017(3)
N8 0.059(4) 0.066(4) 0.060(4) 0.021(3) 0.029(3) 0.023(3)
N9 0.087(5) 0.076(5) 0.118(6) 0.057(4) 0.049(5) 0.049(4)
N10 0.112(5) 0.055(4) 0.069(4) 0.016(3) 0.033(4) 0.053(4)
N11 0.048(3) 0.041(3) 0.064(3) 0.023(3) 0.014(3) 0.019(2)
N12 0.063(4) 0.038(3) 0.132(6) 0.021(3) 0.047(4) 0.027(3)
O1 0.065(4) 0.138(6) 0.264(10) 0.119(7) 0.063(5) 0.055(4)
O2 0.072(4) 0.112(5) 0.149(6) 0.082(4) 0.065(4) 0.039(3)
O3 0.059(3) 0.055(3) 0.082(3) 0.038(2) 0.033(2) 0.027(2)
O4 0.077(4) 0.092(4) 0.268(9) 0.113(5) 0.078(5) 0.057(3)
O5 0.054(3) 0.076(4) 0.151(5) 0.050(4) 0.042(3) 0.026(3)
O6 0.109(5) 0.122(5) 0.142(6) 0.035(4) 0.070(4) 0.087(4)
O7 0.078(4) 0.130(5) 0.125(5) 0.045(4) 0.022(4) 0.070(4)
O8 0.103(4) 0.141(5) 0.063(3) 0.038(3) 0.052(3) 0.074(4)
O9 0.056(3) 0.077(3) 0.054(3) 0.026(2) 0.021(2) 0.037(2)
O10 0.118(5) 0.159(7) 0.083(4) 0.007(4) 0.061(4) 0.031(5)
O11 0.195(8) 0.099(5) 0.118(6) -0.011(5) 0.074(5) 0.060(5)
O12 0.094(5) 0.118(5) 0.114(5) 0.070(4) -0.005(4) 0.015(4)
O13 0.053(4) 0.264(10) 0.151(6) 0.131(7) 0.026(4) 0.065(5)
O14 0.082(4) 0.069(4) 0.126(5) 0.027(4) 0.037(4) -0.009(3)
O15 0.093(5) 0.138(6) 0.132(6) 0.094(5) 0.049(4) 0.021(4)
O16 0.072(4) 0.157(6) 0.060(3) 0.050(4) 0.011(3) 0.011(4)
O17 0.063(3) 0.059(3) 0.068(3) 0.023(2) 0.027(3) 0.021(2)
O18 0.051(3) 0.057(3) 0.081(3) 0.034(2) 0.033(2) 0.024(2)
O19 0.059(3) 0.078(3) 0.062(3) 0.042(3) 0.023(2) 0.030(3)
O20 0.071(3) 0.045(3) 0.065(3) 0.026(2) 0.028(2) 0.029(2)
O21 0.053(3) 0.045(3) 0.083(3) 0.015(2) 0.031(2) 0.023(2)
O22 0.148(6) 0.136(6) 0.213(8) 0.124(6) 0.114(6) 0.116(5)
O23 0.085(4) 0.093(5) 0.191(7) 0.095(5) 0.041(5) 0.030(4)
O24 0.068(3) 0.045(3) 0.081(3) 0.026(2) 0.037(3) 0.026(2)
O25 0.099(5) 0.042(3) 0.148(6) 0.029(3) 0.001(4) 0.030(3)
Tb1 0.0484(2) 0.04295(18) 0.0620(2) 0.02548(14) 0.02780(15) 0.02363(14)

loop_
_atom_type_symbol
_atom_type_description
_atom_type_scat_dispersion_real
_atom_type_scat_dispersion_imag
_atom_type_scat_source
C C 0.0033 0.0016 'International Tables Vol C Tables 4.2.6.8 and 6.1.1.4'
H H 0.0000 0.0000 'International Tables Vol C Tables 4.2.6.8 and 6.1.1.4'
N N 0.0061 0.0033 'International Tables Vol C Tables 4.2.6.8 and 6.1.1.4'
O O 0.0106 0.0060 'International Tables Vol C Tables 4.2.6.8 and 6.1.1.4'
Tb Tb -0.1723 4.1537 'International Tables Vol C Tables 4.2.6.8 and 6.1.1.4'

loop_
_geom_angle_atom_site_label_1
_geom_angle_atom_site_label_2
_geom_angle_atom_site_label_3
_geom_angle
_geom_angle_site_symmetry_1
_geom_angle_site_symmetry_3
C18 O26 Tb1 140.8(4) . .
C3 C2 C28 119.7(6) . .
C3 C2 H2 120.2 . .
C28 C2 H2 120.2 . .
C2 C3 C4 123.0(6) . .
C2 C3 N1 116.7(5) . .
C4 C3 N1 120.3(5) . .
O3 C4 C20 123.8(5) . .
O3 C4 C3 122.5(6) . .
C20 C4 C3 113.7(5) . .
C21 C5 C15 122.8(6) . .
C21 C5 N7 117.3(6) . .
C15 C5 N7 120.0(6) . .
O20 C6 N11 121.8(6) . .
O20 C6 C8 118.9(5) . .
N11 C6 C8 119.3(5) . .
C15 C7 C11 123.4(6) . .
C15 C7 N6 116.7(6) . .
C11 C7 N6 119.9(6) . .
C22 C8 C19 117.9(6) . .
C22 C8 C6 117.9(6) . .
C19 C8 C6 124.1(6) . .
C31 C9 C37 117.9(7) . .
C31 C9 C16 123.4(6) . .
C37 C9 C16 118.7(6) . .
C29 C10 C18 124.3(6) . .
C29 C10 N4 118.9(6) . .
C18 C10 N4 116.8(6) . .
O18 C11 C23 124.3(6) . .
O18 C11 C7 122.1(6) . .
C23 C11 C7 113.6(5) . .
O21 C12 N12 120.3(6) . .
O21 C12 C17 119.9(6) . .
N12 C12 C17 119.8(6) . .
C14 C13 C18 123.2(6) . .
C14 C13 N5 117.1(5) . .
C18 C13 N5 119.7(5) . .
C24 C14 C13 119.1(6) . .
C24 C14 H14 120.4 . .
C13 C14 H14 120.4 . .
C7 C15 C5 118.6(6) . .
C7 C15 H15 120.7 . .
C5 C15 H15 120.7 . .
N11 C16 C9 113.6(5) . .
N11 C16 H16A 108.8 . .
C9 C16 H16A 108.8 . .
N11 C16 H16B 108.8 . .
C9 C16 H16B 108.8 . .
H16A C16 H16B 107.7 . .
C42 C17 C33 119.7(7) . .
C42 C17 C12 125.3(7) . .
C33 C17 C12 115.0(7) . .
O26 C18 C13 127.1(6) . .
O26 C18 C10 120.0(5) . .
C13 C18 C10 112.9(5) . .
O24 C19 C36 123.9(7) . .
O24 C19 C8 116.7(6) . .
C36 C19 C8 119.4(7) . .
C26 C20 C4 123.4(6) . .
C26 C20 N2 116.4(6) . .
C4 C20 N2 120.2(5) . .
C5 C21 C23 118.7(6) . .
C5 C21 H21 120.6 . .
C23 C21 H21 120.6 . .
C50 C22 C8 121.8(8) . .
C50 C22 H22 119.1 . .
C8 C22 H22 119.1 . .
C21 C23 C11 123.0(6) . .
C21 C23 N8 114.6(6) . .
C11 C23 N8 122.5(5) . .
C29 C24 C14 121.2(6) . .
C29 C24 N3 119.6(7) . .
C14 C24 N3 119.2(7) . .
C57 C25 C54 118.2(8) . .
C57 C25 C38 120.5(8) . .
C54 C25 C38 121.3(8) . .
C28 C26 C20 119.3(6) . .
C28 C26 H26 120.4 . .
C20 C26 H26 120.4 . .
C32 C27 C34 117.4(8) . .
C32 C27 C30 121.9(7) . .
C34 C27 C30 120.7(8) . .
C26 C28 C2 121.0(6) . .
C26 C28 N9 119.8(6) . .
C2 C28 N9 119.2(6) . .
C10 C29 C24 119.2(6) . .
C10 C29 H29 120.4 . .
C24 C29 H29 120.4 . .
N10 C30 C27 112.9(6) . .
N10 C30 H30A 109.0 . .
C27 C30 H30A 109.0 . .
N10 C30 H30B 109.0 . .
C27 C30 H30B 109.0 . .
H30A C30 H30B 107.8 . .
C9 C31 C49 121.1(8) . .
C9 C31 H31 119.5 . .
C49 C31 H31 119.5 . .
C27 C32 C43 123.6(9) . .
C27 C32 H32 118.2 . .
C43 C32 H32 118.2 . .
C17 C33 C39 120.3(9) . .
C17 C33 H33 119.9 . .
C39 C33 H33 119.9 . .
C27 C34 C45 120.9(9) . .
C27 C34 H34 119.6 . .
C45 C34 H34 119.6 . .
N10 C35 C53 114.5(7) . .
N10 C35 H35A 108.6 . .
C53 C35 H35A 108.6 . .
N10 C35 H35B 108.6 . .
C53 C35 H35B 108.6 . .
H35A C35 H35B 107.6 . .
C19 C36 C51 121.0(8) . .
C19 C36 H36 119.5 . .
C51 C36 H36 119.5 . .
C47 C37 C9 120.7(8) . .
C47 C37 H37 119.6 . .
C9 C37 H37 119.6 . .
C25 C38 N12 111.4(6) . .
C25 C38 H38A 109.4 . .
N12 C38 H38A 109.4 . .
C25 C38 H38B 109.4 . .
N12 C38 H38B 109.4 . .
H38A C38 H38B 108.0 . .
C40 C39 C33 119.0(11) . .
C40 C39 H39 120.5 . .
C33 C39 H39 120.5 . .
C41 C40 C39 122.5(10) . .
C41 C40 H40 118.7 . .
C39 C40 H40 118.7 . .
C40 C41 C42 119.5(11) . .
C40 C41 H41 120.2 . .
C42 C41 H41 120.2 . .
O25 C42 C17 118.5(7) . .
O25 C42 C41 122.8(9) . .
C17 C42 C41 118.7(10) . .
C44 C43 C32 118.8(10) . .
C44 C43 H43 120.6 . .
C32 C43 H43 120.6 . .
C43 C44 C45 121.9(11) . .
C43 C44 H44 119.1 . .
C45 C44 H44 119.1 . .
C44 C45 C34 117.4(10) . .
C44 C45 H45 121.3 . .
C34 C45 H45 121.3 . .
C52 C46 N10 117.7(9) . .
C52 C46 H46A 107.9 . .
N10 C46 H46A 107.9 . .
C52 C46 H46B 107.9 . .
N10 C46 H46B 107.9 . .
H46A C46 H46B 107.2 . .
C48 C47 C37 120.8(9) . .
C48 C47 H47 119.6 . .
C37 C47 H47 119.6 . .
C47 C48 C49 119.6(10) . .
C47 C48 H48 120.2 . .
C49 C48 H48 120.2 . .
C48 C49 C31 119.8(10) . .
C48 C49 H49 120.1 . .
C31 C49 H49 120.1 . .
C51 C50 C22 120.1(9) . .
C51 C50 H50 120.0 . .
C22 C50 H50 120.0 . .
C50 C51 C36 119.8(8) . .
C50 C51 H51 120.1 . .
C36 C51 H51 120.1 . .
C46 C52 O25 109.6(9) . .
C46 C52 H52A 109.7 . .
O25 C52 H52A 109.7 . .
C46 C52 H52B 109.7 . .
O25 C52 H52B 109.7 . .
H52A C52 H52B 108.2 . .
O24 C53 C35 106.4(6) . .
O24 C53 H53A 110.5 . .
C35 C53 H53A 110.5 . .
O24 C53 H53B 110.5 . .
C35 C53 H53B 110.5 . .
H53A C53 H53B 108.6 . .
C55 C54 C25 121.3(9) . .
C55 C54 H54 119.4 . .
C25 C54 H54 119.4 . .
C60 C55 C54 121.4(13) . .
C60 C55 H55 119.3 . .
C54 C55 H55 119.3 . .
C60 C56 C57 120.8(15) . .
C60 C56 H56 119.6 . .
C57 C56 H56 119.6 . .
C25 C57 C56 117.5(11) . .
C25 C57 H57 121.2 . .
C56 C57 H57 121.2 . .
O19 C58 C59 112.1(7) . .
O19 C58 H58A 109.2 . .
C59 C58 H58A 109.2 . .
O19 C58 H58B 109.2 . .
C59 C58 H58B 109.2 . .
H58A C58 H58B 107.9 . .
C58 C59 H59A 109.5 . .
C58 C59 H59B 109.5 . .
H59A C59 H59B 109.5 . .
C58 C59 H59C 109.5 . .
H59A C59 H59C 109.5 . .
H59B C59 H59C 109.5 . .
C55 C60 C56 120.7(16) . .
C55 C60 H60 119.6 . .
C56 C60 H60 119.6 . .
O4 N1 O5 121.9(6) . .
O4 N1 C3 120.0(5) . .
O5 N1 C3 117.9(6) . .
O1 N2 O2 121.4(7) . .
O1 N2 C20 117.8(6) . .
O2 N2 C20 120.7(6) . .
O6 N3 O7 124.8(7) . .
O6 N3 C24 117.7(7) . .
O7 N3 C24 117.5(7) . .
O11 N4 O10 123.6(7) . .
O11 N4 C10 118.9(8) . .
O10 N4 C10 117.5(7) . .
O9 N5 O8 122.9(5) . .
O9 N5 C13 119.9(5) . .
O8 N5 C13 117.2(5) . .
O13 N6 O12 120.8(7) . .
O13 N6 C7 118.5(7) . .
O12 N6 C7 120.5(6) . .
O14 N7 O15 123.6(7) . .
O14 N7 C5 118.4(7) . .
O15 N7 C5 117.9(6) . .
O17 N8 O16 120.3(6) . .
O17 N8 C23 120.2(6) . .
O16 N8 C23 119.5(6) . .
O22 N9 O23 123.6(7) . .
O22 N9 C28 118.4(7) . .
O23 N9 C28 117.9(7) . .
C35 N10 C30 113.6(7) . .
C35 N10 C46 106.6(7) . .
C30 N10 C46 112.8(6) . .
C6 N11 C16 124.3(5) . .
C6 N11 H11 117.9 . .
C16 N11 H11 117.9 . .
C12 N12 C38 123.0(6) . .
C12 N12 H12 118.5 . .
C38 N12 H12 118.5 . .
C4 O3 Tb1 157.5(4) . .
N5 O9 Tb1 139.0(4) . .
N8 O17 Tb1 136.7(4) . .
C11 O18 Tb1 137.4(4) . .
C58 O19 Tb1 129.9(4) . .
C58 O19 H19 137(3) . .
Tb1 O19 H19 87(3) . .
C6 O20 Tb1 155.8(4) . 1_565
C12 O21 Tb1 147.9(4) . .
C19 O24 C53 120.0(6) . .
C42 O25 C52 118.9(8) . .
O3 Tb1 O26 86.96(15) . .
O3 Tb1 O18 126.94(15) . .
O26 Tb1 O18 139.71(15) . .
O3 Tb1 O21 80.59(16) . .
O26 Tb1 O21 83.37(15) . .
O18 Tb1 O21 82.04(15) . .
O3 Tb1 O20 141.69(16) . 1_545
O26 Tb1 O20 85.61(15) . 1_545
O18 Tb1 O20 79.08(15) . 1_545
O21 Tb1 O20 135.44(15) . 1_545
O3 Tb1 O19 81.25(16) . .
O26 Tb1 O19 140.53(16) . .
O18 Tb1 O19 73.39(16) . .
O21 Tb1 O19 130.73(16) . .
O20 Tb1 O19 80.98(15) 1_545 .
O3 Tb1 O9 72.16(15) . .
O26 Tb1 O9 67.84(14) . .
O18 Tb1 O9 137.01(16) . .
O21 Tb1 O9 140.80(15) . .
O20 Tb1 O9 70.22(14) 1_545 .
O19 Tb1 O9 72.69(15) . .
O3 Tb1 O17 142.54(16) . .
O26 Tb1 O17 72.45(14) . .
O18 Tb1 O17 67.28(15) . .
O21 Tb1 O17 66.50(15) . .
O20 Tb1 O17 68.99(14) 1_545 .
O19 Tb1 O17 133.88(15) . .
O9 Tb1 O17 124.08(14) . .

loop_
_geom_bond_atom_site_label_1
_geom_bond_atom_site_label_2
_geom_bond_distance
_geom_bond_site_symmetry_2
O26 C18 1.272(7) .
O26 Tb1 2.263(4) .
C2 C3 1.359(8) .
C2 C28 1.375(9) .
C2 H2 0.9300 .
C3 C4 1.436(8) .
C3 N1 1.459(8) .
C4 O3 1.267(7) .
C4 C20 1.417(8) .
C5 C21 1.364(8) .
C5 C15 1.369(8) .
C5 N7 1.463(8) .
C6 O20 1.253(7) .
C6 N11 1.313(7) .
C6 C8 1.497(8) .
C7 C15 1.360(8) .
C7 C11 1.445(8) .
C7 N6 1.447(8) .
C8 C22 1.378(9) .
C8 C19 1.401(9) .
C9 C31 1.346(9) .
C9 C37 1.382(9) .
C9 C16 1.492(9) .
C10 C29 1.362(9) .
C10 C18 1.428(8) .
C10 N4 1.455(8) .
C11 O18 1.262(6) .
C11 C23 1.425(8) .
C12 O21 1.240(7) .
C12 N12 1.306(8) .
C12 C17 1.488(9) .
C13 C14 1.388(8) .
C13 C18 1.417(8) .
C13 N5 1.465(7) .
C14 C24 1.371(9) .
C14 H14 0.9300 .
C15 H15 0.9300 .
C16 N11 1.461(8) .
C16 H16A 0.9700 .
C16 H16B 0.9700 .
C17 C42 1.380(10) .
C17 C33 1.389(10) .
C19 O24 1.360(8) .
C19 C36 1.365(9) .
C20 C26 1.372(8) .
C20 N2 1.457(8) .
C21 C23 1.379(8) .
C21 H21 0.9300 .
C22 C50 1.369(11) .
C22 H22 0.9300 .
C23 N8 1.465(8) .
C24 C29 1.365(9) .
C24 N3 1.470(8) .
C25 C57 1.368(11) .
C25 C54 1.379(10) .
C25 C38 1.484(9) .
C26 C28 1.371(9) .
C26 H26 0.9300 .
C27 C32 1.347(10) .
C27 C34 1.375(10) .
C27 C30 1.511(10) .
C28 N9 1.460(8) .
C29 H29 0.9300 .
C30 N10 1.466(9) .
C30 H30A 0.9700 .
C30 H30B 0.9700 .
C31 C49 1.400(12) .
C31 H31 0.9300 .
C32 C43 1.354(12) .
C32 H32 0.9300 .
C33 C39 1.389(11) .
C33 H33 0.9300 .
C34 C45 1.415(13) .
C34 H34 0.9300 .
C35 N10 1.448(10) .
C35 C53 1.503(12) .
C35 H35A 0.9700 .
C35 H35B 0.9700 .
C36 C51 1.389(12) .
C36 H36 0.9300 .
C37 C47 1.380(11) .
C37 H37 0.9300 .
C38 N12 1.486(8) .
C38 H38A 0.9700 .
C38 H38B 0.9700 .
C39 C40 1.359(16) .
C39 H39 0.9300 .
C40 C41 1.341(16) .
C40 H40 0.9300 .
C41 C42 1.424(12) .
C41 H41 0.9300 .
C42 O25 1.346(11) .
C43 C44 1.345(14) .
C43 H43 0.9300 .
C44 C45 1.367(14) .
C44 H44 0.9300 .
C45 H45 0.9300 .
C46 C52 1.402(15) .
C46 N10 1.486(11) .
C46 H46A 0.9700 .
C46 H46B 0.9700 .
C47 C48 1.337(13) .
C47 H47 0.9300 .
C48 C49 1.360(14) .
C48 H48 0.9300 .
C49 H49 0.9300 .
C50 C51 1.339(13) .
C50 H50 0.9300 .
C51 H51 0.9300 .
C52 O25 1.425(10) .
C52 H52A 0.9700 .
C52 H52B 0.9700 .
C53 O24 1.434(7) .
C53 H53A 0.9700 .
C53 H53B 0.9700 .
C54 C55 1.332(11) .
C54 H54 0.9300 .
C55 C60 1.302(18) .
C55 H55 0.9300 .
C56 C60 1.33(2) .
C56 C57 1.414(17) .
C56 H56 0.9300 .
C57 H57 0.9300 .
C58 O19 1.427(9) .
C58 C59 1.467(13) .
C58 H58A 0.9700 .
C58 H58B 0.9700 .
C59 H59A 0.9600 .
C59 H59B 0.9600 .
C59 H59C 0.9600 .
C60 H60 0.9300 .
N1 O4 1.188(7) .
N1 O5 1.219(6) .
N2 O1 1.175(7) .
N2 O2 1.208(7) .
N3 O6 1.204(8) .
N3 O7 1.210(8) .
N4 O11 1.174(8) .
N4 O10 1.217(8) .
N5 O9 1.220(6) .
N5 O8 1.225(6) .
N6 O13 1.178(7) .
N6 O12 1.202(8) .
N7 O14 1.207(7) .
N7 O15 1.218(8) .
N8 O17 1.202(6) .
N8 O16 1.224(7) .
N9 O22 1.201(8) .
N9 O23 1.208(8) .
N11 H11 0.8600 .
N12 H12 0.8600 .
O3 Tb1 2.258(4) .
O9 Tb1 2.548(5) .
O17 Tb1 2.584(5) .
O18 Tb1 2.283(4) .
O19 Tb1 2.400(4) .
O19 H19 1.08(6) .
O20 Tb1 2.384(4) 1_565
O21 Tb1 2.319(4) .
Tb1 O20 2.384(4) 1_545

loop_
_geom_torsion_atom_site_label_1
_geom_torsion_atom_site_label_2
_geom_torsion_atom_site_label_3
_geom_torsion_atom_site_label_4
_geom_torsion
_geom_torsion_site_symmetry_4
C28 C2 C3 C4 -0.4(10) .
C28 C2 C3 N1 179.7(6) .
C2 C3 C4 O3 179.5(6) .
N1 C3 C4 O3 -0.6(9) .
C2 C3 C4 C20 -0.1(9) .
N1 C3 C4 C20 179.7(5) .
O20 C6 C8 C22 18.5(9) .
N11 C6 C8 C22 -160.0(6) .
O20 C6 C8 C19 -158.4(6) .
N11 C6 C8 C19 23.1(9) .
C15 C7 C11 O18 177.0(6) .
N6 C7 C11 O18 -6.3(9) .
C15 C7 C11 C23 -2.5(8) .
N6 C7 C11 C23 174.2(6) .
C18 C13 C14 C24 -1.0(9) .
N5 C13 C14 C24 -179.8(5) .
C11 C7 C15 C5 1.3(9) .
N6 C7 C15 C5 -175.5(6) .
C21 C5 C15 C7 0.9(9) .
N7 C5 C15 C7 -179.0(6) .
C31 C9 C16 N11 41.3(9) .
C37 C9 C16 N11 -140.6(6) .
O21 C12 C17 C42 165.0(7) .
N12 C12 C17 C42 -16.1(11) .
O21 C12 C17 C33 -13.5(9) .
N12 C12 C17 C33 165.4(7) .
Tb1 O26 C18 C13 25.2(10) .
Tb1 O26 C18 C10 -156.5(4) .
C14 C13 C18 O26 -178.6(5) .
N5 C13 C18 O26 0.1(9) .
C14 C13 C18 C10 2.9(8) .
N5 C13 C18 C10 -178.3(5) .
C29 C10 C18 O26 177.3(6) .
N4 C10 C18 O26 0.6(9) .
C29 C10 C18 C13 -4.1(9) .
N4 C10 C18 C13 179.2(6) .
C22 C8 C19 O24 -179.7(6) .
C6 C8 C19 O24 -2.8(9) .
C22 C8 C19 C36 -0.3(9) .
C6 C8 C19 C36 176.6(6) .
O3 C4 C20 C26 -179.3(6) .
C3 C4 C20 C26 0.3(9) .
O3 C4 C20 N2 1.0(10) .
C3 C4 C20 N2 -179.3(6) .
C15 C5 C21 C23 -1.5(9) .
N7 C5 C21 C23 178.4(5) .
C19 C8 C22 C50 0.5(11) .
C6 C8 C22 C50 -176.6(7) .
C5 C21 C23 C11 -0.1(9) .
C5 C21 C23 N8 178.9(5) .
O18 C11 C23 C21 -177.7(6) .
C7 C11 C23 C21 1.9(8) .
O18 C11 C23 N8 3.5(9) .
C7 C11 C23 N8 -176.9(5) .
C13 C14 C24 C29 -0.2(10) .
C13 C14 C24 N3 177.7(5) .
C4 C20 C26 C28 0.0(10) .
N2 C20 C26 C28 179.7(6) .
C20 C26 C28 C2 -0.5(10) .
C20 C26 C28 N9 178.6(6) .
C3 C2 C28 C26 0.7(10) .
C3 C2 C28 N9 -178.4(6) .
C18 C10 C29 C24 3.2(10) .
N4 C10 C29 C24 179.9(7) .
C14 C24 C29 C10 -0.9(10) .
N3 C24 C29 C10 -178.8(6) .
C32 C27 C30 N10 46.8(10) .
C34 C27 C30 N10 -134.8(8) .
C37 C9 C31 C49 1.0(11) .
C16 C9 C31 C49 179.1(7) .
C34 C27 C32 C43 2.0(11) .
C30 C27 C32 C43 -179.6(7) .
C42 C17 C33 C39 -1.0(11) .
C12 C17 C33 C39 177.6(7) .
C32 C27 C34 C45 -0.9(12) .
C30 C27 C34 C45 -179.4(8) .
O24 C19 C36 C51 178.6(7) .
C8 C19 C36 C51 -0.7(11) .
C31 C9 C37 C47 1.1(11) .
C16 C9 C37 C47 -177.1(7) .
C57 C25 C38 N12 101.1(9) .
C54 C25 C38 N12 -79.5(9) .
C17 C33 C39 C40 -3.0(13) .
C33 C39 C40 C41 3.0(17) .
C39 C40 C41 C42 0.9(18) .
C33 C17 C42 O25 -177.3(7) .
C12 C17 C42 O25 4.3(12) .
C33 C17 C42 C41 4.8(12) .
C12 C17 C42 C41 -173.7(7) .
C40 C41 C42 O25 177.3(9) .
C40 C41 C42 C17 -4.8(15) .
C27 C32 C43 C44 -1.9(14) .
C32 C43 C44 C45 0.7(16) .
C43 C44 C45 C34 0.3(16) .
C27 C34 C45 C44 -0.1(14) .
C9 C37 C47 C48 -1.1(14) .
C37 C47 C48 C49 -1.2(16) .
C47 C48 C49 C31 3.3(16) .
C9 C31 C49 C48 -3.2(14) .
C8 C22 C50 C51 0.4(14) .
C22 C50 C51 C36 -1.4(15) .
C19 C36 C51 C50 1.6(13) .
N10 C46 C52 O25 -91.6(11) .
N10 C35 C53 O24 -64.4(9) .
C57 C25 C54 C55 -1.9(11) .
C38 C25 C54 C55 178.7(7) .
C25 C54 C55 C60 3.6(15) .
C54 C25 C57 C56 0.7(12) .
C38 C25 C57 C56 -179.9(8) .
C60 C56 C57 C25 -1.1(19) .
C54 C55 C60 C56 -4(2) .
C57 C56 C60 C55 3(2) .
C2 C3 N1 O4 -167.1(8) .
C4 C3 N1 O4 13.0(10) .
C2 C3 N1 O5 9.5(9) .
C4 C3 N1 O5 -170.4(6) .
C26 C20 N2 O1 12.2(11) .
C4 C20 N2 O1 -168.1(8) .
C26 C20 N2 O2 -169.5(7) .
C4 C20 N2 O2 10.2(10) .
C29 C24 N3 O6 176.4(7) .
C14 C24 N3 O6 -1.5(10) .
C29 C24 N3 O7 -4.5(10) .
C14 C24 N3 O7 177.6(7) .
C29 C10 N4 O11 86.2(10) .
C18 C10 N4 O11 -96.8(9) .
C29 C10 N4 O10 -95.5(9) .
C18 C10 N4 O10 81.4(9) .
C14 C13 N5 O9 159.2(5) .
C18 C13 N5 O9 -19.7(8) .
C14 C13 N5 O8 -19.7(8) .
C18 C13 N5 O8 161.5(6) .
C15 C7 N6 O13 10.2(11) .
C11 C7 N6 O13 -166.7(8) .
C15 C7 N6 O12 -166.4(8) .
C11 C7 N6 O12 16.7(11) .
C21 C5 N7 O14 -172.3(7) .
C15 C5 N7 O14 7.6(10) .
C21 C5 N7 O15 10.6(10) .
C15 C5 N7 O15 -169.5(7) .
C21 C23 N8 O17 166.8(6) .
C11 C23 N8 O17 -14.3(9) .
C21 C23 N8 O16 -11.4(9) .
C11 C23 N8 O16 167.6(7) .
C26 C28 N9 O22 -2.9(12) .
C2 C28 N9 O22 176.2(8) .
C26 C28 N9 O23 179.8(8) .
C2 C28 N9 O23 -1.1(11) .
C53 C35 N10 C30 -64.5(8) .
C53 C35 N10 C46 170.5(7) .
C27 C30 N10 C35 90.0(8) .
C27 C30 N10 C46 -148.4(8) .
C52 C46 N10 C35 177.5(8) .
C52 C46 N10 C30 52.0(12) .
O20 C6 N11 C16 6.3(10) .
C8 C6 N11 C16 -175.3(5) .
C9 C16 N11 C6 -118.7(7) .
O21 C12 N12 C38 -3.4(11) .
C17 C12 N12 C38 177.7(7) .
C25 C38 N12 C12 -152.0(7) .
C20 C4 O3 Tb1 -18.4(15) .
C3 C4 O3 Tb1 162.0(8) .
O8 N5 O9 Tb1 -160.3(5) .
C13 N5 O9 Tb1 21.0(8) .
O16 N8 O17 Tb1 170.7(5) .
C23 N8 O17 Tb1 -7.5(9) .
C23 C11 O18 Tb1 36.0(9) .
C7 C11 O18 Tb1 -143.5(5) .
C59 C58 O19 Tb1 113.5(7) .
N11 C6 O20 Tb1 -98.5(10) 1_565
C8 C6 O20 Tb1 83.1(11) 1_565
N12 C12 O21 Tb1 108.6(8) .
C17 C12 O21 Tb1 -72.5(10) .
C36 C19 O24 C53 17.3(9) .
C8 C19 O24 C53 -163.4(6) .
C35 C53 O24 C19 158.5(6) .
C17 C42 O25 C52 174.5(8) .
C41 C42 O25 C52 -7.7(14) .
C46 C52 O25 C42 -173.6(9) .
C4 O3 Tb1 O26 -138.6(11) .
C4 O3 Tb1 O18 17.7(12) .
C4 O3 Tb1 O21 -54.8(11) .
C4 O3 Tb1 O20 142.4(11) 1_545
C4 O3 Tb1 O19 79.2(11) .
C4 O3 Tb1 O9 153.7(12) .
C4 O3 Tb1 O17 -83.1(11) .
C18 O26 Tb1 O3 -92.0(6) .
C18 O26 Tb1 O18 117.8(6) .
C18 O26 Tb1 O21 -172.9(6) .
C18 O26 Tb1 O20 50.4(6) 1_545
C18 O26 Tb1 O19 -19.7(7) .
C18 O26 Tb1 O9 -20.0(6) .
C18 O26 Tb1 O17 119.7(6) .
C11 O18 Tb1 O3 -178.2(5) .
C11 O18 Tb1 O26 -36.5(7) .
C11 O18 Tb1 O21 -106.4(6) .
C11 O18 Tb1 O20 33.1(6) 1_545
C11 O18 Tb1 O19 116.8(6) .
C11 O18 Tb1 O9 77.7(6) .
C11 O18 Tb1 O17 -38.6(6) .
C12 O21 Tb1 O3 24.4(8) .
C12 O21 Tb1 O26 112.4(8) .
C12 O21 Tb1 O18 -105.3(8) .
C12 O21 Tb1 O20 -170.8(7) 1_545
C12 O21 Tb1 O19 -45.4(8) .
C12 O21 Tb1 O9 70.4(8) .
C12 O21 Tb1 O17 -173.9(8) .
C58 O19 Tb1 O3 30.1(7) .
C58 O19 Tb1 O26 -44.2(7) .
C58 O19 Tb1 O18 163.0(7) .
C58 O19 Tb1 O21 99.6(7) .
C58 O19 Tb1 O20 -115.8(7) 1_545
C58 O19 Tb1 O9 -43.8(6) .
C58 O19 Tb1 O17 -164.8(6) .
N5 O9 Tb1 O3 89.5(6) .
N5 O9 Tb1 O26 -4.6(5) .
N5 O9 Tb1 O18 -145.0(5) .
N5 O9 Tb1 O21 41.3(7) .
N5 O9 Tb1 O20 -97.9(6) 1_545
N5 O9 Tb1 O19 175.6(6) .
N5 O9 Tb1 O17 -52.6(6) .
N8 O17 Tb1 O3 145.8(6) .
N8 O17 Tb1 O26 -154.5(6) .
N8 O17 Tb1 O18 24.1(6) .
N8 O17 Tb1 O21 115.2(6) .
N8 O17 Tb1 O20 -62.5(6) 1_545
N8 O17 Tb1 O19 -9.5(7) .
N8 O17 Tb1 O9 -108.2(6) .
